data_7042864
loop_
_publ_author_name
'Qu, Jingping'
'Zhang, Yahui'
'Yang, Dawei'
'Li, Ying'
'Wang, Baomin'
'Zhao, Xiangyu'

_publ_section_title
;
 Synthesis and Characterization of a Family of
 Thioether-Dithiolate-Bridged Heteronuclear Iron Complexes
;
_journal_name_full 'Dalton Trans.'
_journal_paper_doi 10.1039/C7DT00719A
_journal_year 2017
_chemical_formula_sum 'C32 H38 Au F6 Fe P2 S3'
_chemical_formula_weight 947.56
_chemical_name_systematic
; 
 ? 
;
_space_group_IT_number 19
_symmetry_cell_setting orthorhombic
_symmetry_space_group_name_Hall 'P 2ac 2ab'
_symmetry_space_group_name_H-M 'P 21 21 21'
_atom_sites_solution_hydrogens geom
_atom_sites_solution_primary direct
_atom_sites_solution_secondary difmap
_audit_creation_method SHELXL-97
_audit_update_record
;
2015-07-23 deposited with the CCDC.
2017-05-01 downloaded from the CCDC.
;
_cell_angle_alpha 90.00
_cell_angle_beta 90.00
_cell_angle_gamma 90.00
_cell_formula_units_Z 4
_cell_length_a 12.9715(3)
_cell_length_b 13.7519(4)
_cell_length_c 20.3281(6)
_cell_measurement_temperature 296(2)
_cell_volume 3626.18(17)
_computing_cell_refinement 'Bruker SMART'
_computing_data_collection 'Bruker SMART'
_computing_data_reduction 'Bruker SAINT'
_computing_molecular_graphics 'Bruker SHELXTL'
_computing_publication_material 'Bruker SHELXTL'
_computing_structure_refinement 'Bruker SHELXTL'
_computing_structure_solution 'Bruker SHELXTL'
_diffrn_ambient_temperature 296(2)
_diffrn_measured_fraction_theta_full 0.999
_diffrn_measured_fraction_theta_max 0.999
_diffrn_measurement_device_type 'CCD area detector'
_diffrn_measurement_method 'phi and omega scans'
_diffrn_radiation_monochromator graphite
_diffrn_radiation_source 'sealed tube''
_diffrn_radiation_type MoK\a
_diffrn_radiation_wavelength 0.71073
_diffrn_reflns_av_R_equivalents 0.0389
_diffrn_reflns_av_sigmaI/netI 0.0501
_diffrn_reflns_limit_h_max 15
_diffrn_reflns_limit_h_min -15
_diffrn_reflns_limit_k_max 16
_diffrn_reflns_limit_k_min -16
_diffrn_reflns_limit_l_max 18
_diffrn_reflns_limit_l_min -24
_diffrn_reflns_number 19663
_diffrn_reflns_theta_full 25.00
_diffrn_reflns_theta_max 25.00
_diffrn_reflns_theta_min 1.86
_exptl_absorpt_coefficient_mu 4.755
_exptl_absorpt_correction_T_max 0.4986
_exptl_absorpt_correction_T_min 0.2585
_exptl_absorpt_correction_type empirical
_exptl_absorpt_process_details SADABS
_exptl_crystal_colour black
_exptl_crystal_density_diffrn 1.736
_exptl_crystal_density_method 'not measured'
_exptl_crystal_description block
_exptl_crystal_F_000 1868
_exptl_crystal_size_max 0.39
_exptl_crystal_size_mid 0.19
_exptl_crystal_size_min 0.17
_refine_diff_density_max 1.323
_refine_diff_density_min -0.428
_refine_diff_density_rms 0.085
_refine_ls_abs_structure_details 'Flack H D (1983), Acta Cryst. A39, 876-881'
_refine_ls_abs_structure_Flack 0.995(7)
_refine_ls_extinction_method none
_refine_ls_goodness_of_fit_ref 0.984
_refine_ls_hydrogen_treatment 'riding mode'
_refine_ls_matrix_type full
_refine_ls_number_parameters 291
_refine_ls_number_reflns 6356
_refine_ls_number_restraints 0
_refine_ls_restrained_S_all 0.984
_refine_ls_R_factor_all 0.0404
_refine_ls_R_factor_gt 0.0313
_refine_ls_shift/su_max 0.004
_refine_ls_shift/su_mean 0.000
_refine_ls_structure_factor_coef Fsqd
_refine_ls_weighting_details 'calc w=1/[\s^2^(Fo^2^)+(0.0243P)^2^+2.6005P] where P=(Fo^2^+2Fc^2^)/3'
_refine_ls_weighting_scheme calc
_refine_ls_wR_factor_gt 0.0719
_refine_ls_wR_factor_ref 0.0754
_reflns_number_gt 5456
_reflns_number_total 6356
_reflns_threshold_expression >2sigma(I)
_cod_data_source_file c7dt00719a2.cif
_cod_data_source_block 5
_cod_depositor_comments
;
The following automatic conversions were performed:

'_symmetry_cell_setting' value 'Orthorhombic' changed to
'orthorhombic' according to
/home/data/users/saulius/crontab/automatic-downloads/rss-feeds/RSC/lib/dictionaries/cif_core.dic
dictionary named 'cif_core.dic' version 2.4.2 from 2011-04-26.

Automatic conversion script
Id: cif_fix_values 4973 2017-02-22 13:04:09Z antanas 
;
_cod_original_sg_symbol_H-M 'P2(1)2(1)2(1) '
_cod_database_code 7042864

loop_
_symmetry_equiv_pos_as_xyz
'x, y, z'
'-x+1/2, -y, z+1/2'
'-x, y+1/2, -z+1/2'
'x+1/2, -y+1/2, -z'

loop_
_atom_site_label
_atom_site_type_symbol
_atom_site_fract_x
_atom_site_fract_y
_atom_site_fract_z
_atom_site_U_iso_or_equiv
_atom_site_adp_type
_atom_site_occupancy
_atom_site_symmetry_multiplicity
_atom_site_calc_flag
_atom_site_refinement_flags
Fe1 Fe 0.00765(7) 1.02114(5) 0.98633(4) 0.04193(17) Uani 1 1 d .
Au1 Au -0.00054(2) 0.985534(13) 1.150260(9) 0.04485(8) Uani 1 1 d .
P2 P 0.02647(14) 0.58638(16) 0.88076(12) 0.0748(6) Uani 1 1 d .
P1 P 0.00421(16) 1.07571(9) 1.24320(6) 0.0427(3) Uani 1 1 d .
C1 C 0.11002(10) 1.13386(8) 0.96975(5) 0.067(2) Uani 1 1 d G
C2 C 0.16593(8) 1.05296(8) 0.99499(5) 0.0635(19) Uani 1 1 d G
C3 C 0.15696(8) 0.97519(8) 0.94908(5) 0.0530(16) Uani 1 1 d G
C4 C 0.09544(10) 1.00801(8) 0.89547(5) 0.0657(19) Uani 1 1 d G
C5 C 0.06644(10) 1.10608(8) 0.90825(5) 0.072(2) Uani 1 1 d G
C6 C 0.10872(12) 1.23692(8) 0.99862(6) 0.121(4) Uani 1 1 d G
H6A H 0.1663 1.2730 0.9818 0.182 Uiso 1 1 calc R
H6B H 0.1133 1.2333 1.0457 0.182 Uiso 1 1 calc R
H6C H 0.0457 1.2689 0.9864 0.182 Uiso 1 1 calc R
C7 C 0.22852(8) 1.05408(9) 1.05757(6) 0.091(3) Uani 1 1 d G
H7A H 0.2986 1.0709 1.0476 0.136 Uiso 1 1 calc R
H7B H 0.2265 0.9909 1.0776 0.136 Uiso 1 1 calc R
H7C H 0.2002 1.1012 1.0874 0.136 Uiso 1 1 calc R
C8 C 0.20898(9) 0.87586(10) 0.95396(6) 0.098(3) Uani 1 1 d G
H8A H 0.2750 0.8783 0.9326 0.148 Uiso 1 1 calc R
H8B H 0.1666 0.8278 0.9329 0.148 Uiso 1 1 calc R
H8C H 0.2181 0.8590 0.9994 0.148 Uiso 1 1 calc R
C9 C 0.07121(11) 0.95035(10) 0.83511(6) 0.109(3) Uani 1 1 d G
H9A H 0.1249 0.9594 0.8032 0.163 Uiso 1 1 calc R
H9B H 0.0068 0.9720 0.8170 0.163 Uiso 1 1 calc R
H9C H 0.0663 0.8827 0.8463 0.163 Uiso 1 1 calc R
C10 C 0.00669(13) 1.17143(9) 0.86294(6) 0.126(4) Uani 1 1 d G
H10A H 0.0529 1.2012 0.8320 0.190 Uiso 1 1 calc R
H10B H -0.0272 1.2210 0.8882 0.190 Uiso 1 1 calc R
H10C H -0.0439 1.1339 0.8396 0.190 Uiso 1 1 calc R
C11 C -0.30364(11) 1.13828(12) 1.24789(8) 0.075(2) Uani 1 1 d G
H11A H -0.3641 1.1137 1.2298 0.090 Uiso 1 1 calc R
C12 C -0.30661(13) 1.21715(14) 1.28912(9) 0.080(2) Uani 1 1 d G
H12A H -0.3697 1.2471 1.2972 0.096 Uiso 1 1 calc R
C13 C -0.21839(14) 1.25414(13) 1.31942(9) 0.072(2) Uani 1 1 d G
H13A H -0.2225 1.3063 1.3484 0.086 Uiso 1 1 calc R
C14 C -0.20813(10) 1.09506(10) 1.23335(6) 0.0575(17) Uani 1 1 d G
H14A H -0.2043 1.0427 1.2045 0.069 Uiso 1 1 calc R
C15 C -0.12519(13) 1.21118(11) 1.30514(7) 0.0568(18) Uani 1 1 d G
H15A H -0.0655 1.2359 1.3242 0.068 Uiso 1 1 calc R
C16 C -0.11783(11) 1.13224(10) 1.26325(6) 0.0451(14) Uani 1 1 d G
C21 C 0.23975(14) 1.26623(13) 1.27740(9) 0.124(4) Uani 1 1 d G
H21A H 0.2916 1.2744 1.3085 0.149 Uiso 1 1 calc R
C22 C 0.17050(12) 1.18996(11) 1.28249(8) 0.102(3) Uani 1 1 d G
H22A H 0.1762 1.1468 1.3175 0.123 Uiso 1 1 calc R
C23 C 0.23018(14) 1.33022(12) 1.22499(9) 0.080(2) Uani 1 1 d G
H23A H 0.2777 1.3800 1.2189 0.096 Uiso 1 1 calc R
C24 C 0.09366(11) 1.17658(9) 1.23703(6) 0.0463(14) Uani 1 1 d G
C25 C 0.14890(13) 1.31858(10) 1.18214(8) 0.083(2) Uani 1 1 d G
H25A H 0.1392 1.3636 1.1485 0.100 Uiso 1 1 calc R
C26 C 0.08297(11) 1.24306(9) 1.18802(7) 0.070(2) Uani 1 1 d G
H26A H 0.0293 1.2364 1.1580 0.084 Uiso 1 1 calc R
C31 C 0.11868(13) 0.93285(11) 1.30140(6) 0.0642(18) Uani 1 1 d G
H31A H 0.1445 0.9238 1.2592 0.077 Uiso 1 1 calc R
C32 C 0.00908(15) 1.02007(12) 1.37672(7) 0.0576(14) Uani 1 1 d G
H32A H -0.0379 1.0698 1.3847 0.069 Uiso 1 1 calc R
C33 C 0.11381(18) 0.88730(14) 1.41595(8) 0.072(2) Uani 1 1 d G
H33A H 0.1349 0.8469 1.4501 0.086 Uiso 1 1 calc R
C34 C 0.15362(16) 0.87356(13) 1.35325(7) 0.074(2) Uani 1 1 d G
H34A H 0.2028 0.8257 1.3456 0.089 Uiso 1 1 calc R
C35 C 0.04269(17) 0.96097(14) 1.42834(8) 0.073(2) Uani 1 1 d G
H35A H 0.0177 0.9708 1.4707 0.088 Uiso 1 1 calc R
C36 C 0.04629(12) 1.00431(10) 1.31299(6) 0.0471(14) Uani 1 1 d G
C41 C -0.13737(8) 0.82916(7) 0.97024(5) 0.081(2) Uani 1 1 d G
H41A H -0.2058 0.8029 0.9627 0.097 Uiso 1 1 calc R
H41B H -0.0884 0.7892 0.9463 0.097 Uiso 1 1 calc R
C42 C -0.11219(8) 0.82504(7) 1.04533(5) 0.0665(19) Uani 1 1 d G
H42A H -0.1061 0.7581 1.0599 0.080 Uiso 1 1 calc R
H42B H -0.1663 0.8564 1.0706 0.080 Uiso 1 1 calc R
C43 C -0.21404(7) 1.05418(8) 1.04599(5) 0.076(2) Uani 1 1 d G
H43A H -0.2044 1.0011 1.0768 0.091 Uiso 1 1 calc R
H43B H -0.2688 1.0957 1.0624 0.091 Uiso 1 1 calc R
C44 C -0.24268(8) 1.01436(9) 0.97876(6) 0.088(3) Uani 1 1 d G
H44A H -0.2663 1.0672 0.9510 0.106 Uiso 1 1 calc R
H44B H -0.2988 0.9682 0.9834 0.106 Uiso 1 1 calc R
S2 S -0.09543(8) 1.12345(7) 1.03803(5) 0.0667(5) Uani 1 1 d G
S3 S -0.13167(8) 0.95369(7) 0.93929(5) 0.0675(5) Uani 1 1 d G
S1 S 0.01215(7) 0.89019(6) 1.05649(4) 0.0452(3) Uani 1 1 d G
F1 F -0.01379(16) 0.56247(12) 0.81569(9) 0.327(8) Uani 1 1 d G
F2 F -0.07938(14) 0.60846(10) 0.90947(7) 0.194(4) Uani 1 1 d G
F3 F 0.07461(13) 0.61896(10) 0.94360(7) 0.255(6) Uani 1 1 d G
F4 F 0.13403(16) 0.56975(12) 0.85683(9) 0.241(6) Uani 1 1 d G
F5 F 0.02822(13) 0.69526(10) 0.85730(7) 0.139(2) Uani 1 1 d G
F6 F 0.02747(18) 0.48054(12) 0.90783(9) 0.137(2) Uani 1 1 d G

loop_
_atom_site_aniso_label
_atom_site_aniso_U_11
_atom_site_aniso_U_22
_atom_site_aniso_U_33
_atom_site_aniso_U_23
_atom_site_aniso_U_13
_atom_site_aniso_U_12
Fe1 0.0402(4) 0.0419(3) 0.0437(4) 0.0024(3) 0.0038(4) 0.0010(6)
Au1 0.04896(12) 0.04931(12) 0.03628(12) -0.00543(8) 0.00038(14) 0.00077(18)
P2 0.0604(13) 0.0796(12) 0.0844(15) 0.0208(11) 0.0086(10) 0.0116(10)
P1 0.0487(7) 0.0458(6) 0.0337(6) -0.0020(5) 0.0004(9) 0.0005(11)
C1 0.059(4) 0.065(4) 0.078(5) -0.005(4) 0.025(4) -0.020(4)
C2 0.038(3) 0.086(5) 0.066(5) 0.006(4) 0.012(3) -0.016(3)
C3 0.045(3) 0.059(4) 0.055(4) 0.001(4) 0.019(3) 0.000(3)
C4 0.060(4) 0.088(5) 0.049(4) 0.005(4) 0.011(3) -0.002(4)
C5 0.065(4) 0.081(5) 0.070(5) 0.034(4) 0.009(4) 0.000(4)
C6 0.129(8) 0.063(5) 0.172(10) -0.015(6) 0.057(8) -0.046(6)
C7 0.056(4) 0.151(9) 0.064(5) -0.006(6) 0.004(4) -0.027(5)
C8 0.086(6) 0.086(6) 0.123(8) 0.002(6) 0.047(6) 0.029(5)
C9 0.101(6) 0.170(9) 0.055(5) -0.031(6) 0.017(4) -0.014(7)
C10 0.116(7) 0.143(8) 0.120(7) 0.083(6) 0.027(8) 0.025(8)
C11 0.046(4) 0.101(6) 0.079(5) -0.001(5) 0.009(4) -0.004(4)
C12 0.068(5) 0.079(5) 0.092(6) 0.011(5) 0.029(5) 0.022(4)
C13 0.084(5) 0.065(5) 0.066(5) -0.002(4) 0.022(4) 0.000(4)
C14 0.052(4) 0.063(4) 0.057(4) 0.002(3) 0.006(3) 0.000(3)
C15 0.061(4) 0.056(4) 0.053(4) -0.001(3) 0.009(3) 0.001(3)
C16 0.053(3) 0.044(3) 0.038(3) -0.004(3) 0.011(3) -0.004(3)
C21 0.111(8) 0.114(8) 0.147(10) 0.027(8) -0.060(7) -0.066(7)
C22 0.102(7) 0.112(7) 0.092(7) 0.029(6) -0.049(6) -0.053(6)
C23 0.069(5) 0.060(4) 0.110(7) 0.003(5) 0.005(5) -0.023(4)
C24 0.050(3) 0.049(3) 0.041(4) -0.003(3) -0.002(3) 0.003(3)
C25 0.082(5) 0.072(5) 0.095(6) 0.031(5) 0.005(5) 0.001(4)
C26 0.057(4) 0.070(5) 0.082(5) 0.031(4) -0.013(4) -0.013(4)
C31 0.076(5) 0.058(4) 0.059(4) -0.006(3) -0.003(4) 0.005(4)
C32 0.068(4) 0.065(3) 0.040(3) 0.002(2) 0.003(4) -0.005(5)
C33 0.084(5) 0.069(5) 0.063(5) 0.028(4) -0.027(4) -0.024(4)
C34 0.093(5) 0.058(4) 0.072(5) -0.003(4) -0.026(4) 0.012(4)
C35 0.092(5) 0.080(5) 0.047(4) 0.009(4) -0.002(3) -0.015(4)
C36 0.054(3) 0.043(3) 0.044(3) -0.002(3) -0.004(3) -0.007(3)
C41 0.096(6) 0.064(5) 0.082(6) -0.005(4) -0.020(5) -0.028(4)
C42 0.080(5) 0.050(4) 0.070(5) 0.001(4) 0.004(4) -0.022(3)
C43 0.050(4) 0.085(6) 0.094(6) 0.007(5) 0.015(4) 0.017(4)
C44 0.049(4) 0.118(7) 0.098(6) 0.042(6) -0.005(4) 0.003(4)
S2 0.0626(10) 0.0485(9) 0.0891(14) 0.0034(9) 0.0138(10) 0.0136(8)
S3 0.0625(11) 0.0897(14) 0.0503(11) 0.0052(10) -0.0103(8) -0.0172(10)
S1 0.0551(9) 0.0413(6) 0.0392(7) -0.0014(5) 0.0012(8) 0.0011(8)
F1 0.66(2) 0.190(7) 0.132(7) -0.045(6) -0.190(12) 0.082(15)
F2 0.111(4) 0.132(6) 0.339(12) 0.044(7) 0.096(6) 0.019(4)
F3 0.405(14) 0.123(6) 0.236(10) -0.005(6) -0.202(10) 0.002(8)
F4 0.151(6) 0.208(8) 0.366(14) 0.152(9) 0.136(8) 0.078(6)
F5 0.092(4) 0.108(4) 0.218(7) 0.084(4) 0.015(4) 0.013(3)
F6 0.190(6) 0.078(3) 0.143(5) 0.035(3) 0.038(5) 0.026(4)

loop_
_atom_type_symbol
_atom_type_description
_atom_type_scat_dispersion_real
_atom_type_scat_dispersion_imag
_atom_type_scat_source
F F 0.0171 0.0103 'International Tables Vol C Tables 4.2.6.8 and 6.1.1.4'
P P 0.1023 0.0942 'International Tables Vol C Tables 4.2.6.8 and 6.1.1.4'
S S 0.1246 0.1234 'International Tables Vol C Tables 4.2.6.8 and 6.1.1.4'
Au Au -2.0133 8.8022 'International Tables Vol C Tables 4.2.6.8 and 6.1.1.4'
Fe Fe 0.3463 0.8444 'International Tables Vol C Tables 4.2.6.8 and 6.1.1.4'
C C 0.0033 0.0016 'International Tables Vol C Tables 4.2.6.8 and 6.1.1.4'
H H 0.0000 0.0000 'International Tables Vol C Tables 4.2.6.8 and 6.1.1.4'

loop_
_geom_angle_atom_site_label_1
_geom_angle_atom_site_label_2
_geom_angle_atom_site_label_3
_geom_angle
C1 Fe1 C2 39.9
C1 Fe1 C5 39.8
C2 Fe1 C5 66.2
C1 Fe1 C3 65.7
C2 Fe1 C3 38.8
C5 Fe1 C3 65.0
C1 Fe1 C4 65.7
C2 Fe1 C4 65.1
C5 Fe1 C4 38.7
C3 Fe1 C4 38.2
C1 Fe1 S2 89.4
C2 Fe1 S2 114.72(5)
C5 Fe1 S2 102.9
C3 Fe1 S2 153.00(6)
C4 Fe1 S2 140.68(5)
C1 Fe1 S3 139.19(6)
C2 Fe1 S3 154.95(6)
C5 Fe1 S3 101.5
C3 Fe1 S3 116.7
C4 Fe1 S3 91.5
S2 Fe1 S3 88.8
C1 Fe1 S1 132.22(6)
C2 Fe1 S1 94.9
C5 Fe1 S1 152.90(6)
C3 Fe1 S1 88.0
C4 Fe1 S1 116.6
S2 Fe1 S1 102.7
S3 Fe1 S1 87.8
P1 Au1 S1 174.23(6)
F1 P2 F3 173.8(2)
F1 P2 F4 90.25(15)
F3 P2 F4 86.21(15)
F1 P2 F2 93.99(16)
F3 P2 F2 89.40(15)
F4 P2 F2 175.4(2)
F1 P2 F6 96.47(16)
F3 P2 F6 88.55(14)
F4 P2 F6 87.95(13)
F2 P2 F6 93.36(15)
F1 P2 F5 86.83(14)
F3 P2 F5 88.15(15)
F4 P2 F5 91.92(15)
F2 P2 F5 86.53(13)
F6 P2 F5 176.7(2)
C24 P1 C36 106.04(11)
C24 P1 C16 104.28(8)
C36 P1 C16 108.68(10)
C24 P1 Au1 112.30(8)
C36 P1 Au1 111.46(7)
C16 P1 Au1 113.58(10)
C2 C1 C5 108.0
C2 C1 C6 126.1
C5 C1 C6 125.4
C2 C1 Fe1 71.5
C5 C1 Fe1 71.8
C6 C1 Fe1 128.5
C1 C2 C3 108.0
C1 C2 C7 124.7
C3 C2 C7 127.2
C1 C2 Fe1 68.6
C3 C2 Fe1 73.1
C7 C2 Fe1 126.6
C4 C3 C2 108.0
C4 C3 C8 125.5
C2 C3 C8 126.4
C4 C3 Fe1 71.0
C2 C3 Fe1 68.1
C8 C3 Fe1 129.2
C5 C4 C3 108.0
C5 C4 C9 126.6
C3 C4 C9 125.3
C5 C4 Fe1 68.2
C3 C4 Fe1 70.7
C9 C4 Fe1 129.1
C4 C5 C1 108.0
C4 C5 C10 126.2
C1 C5 C10 125.6
C4 C5 Fe1 73.1
C1 C5 Fe1 68.4
C10 C5 Fe1 127.2
C12 C11 C14 119.2
C11 C12 C13 122.3
C15 C13 C12 118.1
C11 C14 C16 119.1
C13 C15 C16 121.8
C15 C16 C14 119.4
C15 C16 P1 122.42(6)
C14 C16 P1 118.16(6)
C22 C21 C23 118.7
C24 C22 C21 121.5
C25 C23 C21 118.7
C26 C24 C22 118.5
C26 C24 P1 120.00(6)
C22 C24 P1 121.41(6)
C26 C25 C23 121.2
C25 C26 C24 121.2
C36 C31 C34 120.3
C35 C32 C36 119.8
C34 C33 C35 120.8
C33 C34 C31 119.3
C33 C35 C32 119.6
C31 C36 C32 120.2
C31 C36 P1 117.25(6)
C32 C36 P1 122.53(6)
C42 C41 S3 111.2
C41 C42 S1 106.4
C44 C43 S2 108.4
C43 C44 S3 111.3
C43 S2 Fe1 102.8
C41 S3 C44 104.0
C41 S3 Fe1 105.9
C44 S3 Fe1 104.8
C42 S1 Fe1 106.3
C42 S1 Au1 108.1
Fe1 S1 Au1 93.74(3)

loop_
_geom_bond_atom_site_label_1
_geom_bond_atom_site_label_2
_geom_bond_distance
Fe1 C1 2.0688(13)
Fe1 C2 2.1067(14)
Fe1 C5 2.1131(13)
Fe1 C3 2.1734(13)
Fe1 C4 2.1774(13)
Fe1 S2 2.2072(12)
Fe1 S3 2.2450(13)
Fe1 S1 2.2978(10)
Au1 P1 2.2607(12)
Au1 S1 2.3195
P2 F1 1.460(3)
P2 F3 1.491(3)
P2 F4 1.495(3)
P2 F2 1.522(3)
P2 F6 1.556(3)
P2 F5 1.572(3)
P1 C24 1.813(2)
P1 C36 1.8097(19)
P1 C16 1.810(2)
C1 C2 1.4236
C1 C5 1.4243
C1 C6 1.5341
C2 C3 1.4242
C2 C7 1.5093
C3 C4 1.4242
C3 C8 1.5267
C4 C5 1.4240
C4 C9 1.4942
C5 C10 1.5022
C11 C12 1.3713
C11 C14 1.4054
C12 C13 1.3955
C13 C15 1.3765
C14 C16 1.4152
C15 C16 1.3831
C21 C22 1.3848
C21 C23 1.3874
C22 C24 1.3714
C23 C25 1.3768
C24 C26 1.3593
C25 C26 1.3506
C31 C36 1.3794
C31 C34 1.4076
C32 C35 1.3971
C32 C36 1.3993
C33 C34 1.3880
C33 C35 1.3933
C41 C42 1.5620
C41 S3 1.8260
C42 S1 1.8589
C43 C44 1.5184
C43 S2 1.8168
C44 S3 1.8474
